data_7050454
loop_
_publ_author_name
'Coronado, Eugenio'
'Gim\'enez-Saiz, Carlos'
'Nicolas, Mael'
'Romero, Francisco M.'
'Rusanov, Eduard'
'Stoeckli-Evans, Helen'

_publ_section_title
;
 Synthesis, crystal structures and electronic properties of imidazoline
 nitroxide radicals bearing active groups in electropolymerisation
;
_journal_issue 3
_journal_name_full 'New Journal of Chemistry'
_journal_page_first 490
_journal_paper_doi 10.1039/b208762f
_journal_volume 27
_journal_year 2003
_chemical_formula_moiety 'C17 H19 N2 O S'
_chemical_formula_sum 'C17 H19 N2 O S'
_chemical_formula_weight 299.40
_chemical_name_systematic
; 
? 
;
_space_group_IT_number 2
_symmetry_cell_setting triclinic
_symmetry_space_group_name_Hall '-P 1'
_symmetry_space_group_name_H-M 'P -1'
_atom_sites_solution_hydrogens geom
_atom_sites_solution_primary direct
_atom_sites_solution_secondary difmap
_audit_creation_method SHELXL-97
_cell_angle_alpha 89.342(12)
_cell_angle_beta 85.858(11)
_cell_angle_gamma 75.866(12)
_cell_formula_units_Z 6
_cell_length_a 9.3399(9)
_cell_length_b 11.1211(12)
_cell_length_c 23.606(2)
_cell_measurement_reflns_used 6494
_cell_measurement_temperature 153(2)
_cell_measurement_theta_max 25.92
_cell_measurement_theta_min 2.07
_cell_volume 2371.5(4)
_computing_cell_refinement 'CELL (Stoe IPDS Software, 2000)'
_computing_data_collection 'EXPOSE (Stoe IPDS Software, 2000)'
_computing_data_reduction 'INTEGRATE (Stoe IPDS Software, 2000)'
_computing_molecular_graphics 'PLATON99 (Spek, 1990)'
_computing_publication_material 'SHELXL-97 (Sheldrick, 1997)'
_computing_structure_refinement 'SHELXL-97 (Sheldrick, 1997)'
_computing_structure_solution 'SHELXS-97 (Sheldrick, 1990)'
_diffrn_ambient_temperature 153(2)
_diffrn_detector_area_resol_mean 0.81
_diffrn_measured_fraction_theta_full 0.929
_diffrn_measured_fraction_theta_max 0.929
_diffrn_measurement_device_type 'STOE IPDS'
_diffrn_measurement_method 'phi oscillation'
_diffrn_radiation_monochromator graphite
_diffrn_radiation_source 'fine-focus sealed tube'
_diffrn_radiation_type MoK\a
_diffrn_radiation_wavelength 0.71073
_diffrn_reflns_av_R_equivalents 0.0657
_diffrn_reflns_av_sigmaI/netI 0.1290
_diffrn_reflns_limit_h_max 11
_diffrn_reflns_limit_h_min -11
_diffrn_reflns_limit_k_max 13
_diffrn_reflns_limit_k_min -13
_diffrn_reflns_limit_l_max 28
_diffrn_reflns_limit_l_min -27
_diffrn_reflns_number 18613
_diffrn_reflns_theta_full 25.92
_diffrn_reflns_theta_max 25.92
_diffrn_reflns_theta_min 2.07
_diffrn_standards_decay_% 0
_diffrn_standards_interval_time 0
_diffrn_standards_number 0
_exptl_absorpt_coefficient_mu 0.205
_exptl_absorpt_correction_type none
_exptl_crystal_colour red
_exptl_crystal_density_diffrn 1.258
_exptl_crystal_density_meas ?
_exptl_crystal_density_method 'not measured'
_exptl_crystal_description block
_exptl_crystal_F_000 954
_exptl_crystal_size_max 0.40
_exptl_crystal_size_mid 0.35
_exptl_crystal_size_min 0.30
_refine_diff_density_max 0.630
_refine_diff_density_min -0.439
_refine_diff_density_rms 0.047
_refine_ls_extinction_method none
_refine_ls_goodness_of_fit_ref 0.789
_refine_ls_hydrogen_treatment mixed
_refine_ls_matrix_type full
_refine_ls_number_parameters 632
_refine_ls_number_reflns 8598
_refine_ls_number_restraints 12
_refine_ls_restrained_S_all 0.793
_refine_ls_R_factor_all 0.1332
_refine_ls_R_factor_gt 0.0538
_refine_ls_shift/su_max 0.047
_refine_ls_shift/su_mean 0.002
_refine_ls_structure_factor_coef Fsqd
_refine_ls_weighting_details 'calc w=1/[\s^2^(Fo^2^)+(0.0609P)^2^] where P=(Fo^2^+2Fc^2^)/3'
_refine_ls_weighting_scheme calc
_refine_ls_wR_factor_gt 0.1139
_refine_ls_wR_factor_ref 0.1344
_reflns_number_gt 3701
_reflns_number_total 8598
_reflns_threshold_expression I>2sigma(I)
_cod_data_source_file b208762f.txt
_cod_data_source_block compound5
_cod_depositor_comments
;
The following automatic conversions were performed:

'_exptl_crystal_density_meas' value 'none' was changed to '?' - the
value is perceived as not measured.

Automatic conversion script
Id: cif_fix_values 3008 2015-01-20 13:52:24Z robertas 
;
_cod_database_code 7050454

loop_
_symmetry_equiv_pos_as_xyz
'x, y, z'
'-x, -y, -z'

loop_
_atom_site_label
_atom_site_type_symbol
_atom_site_fract_x
_atom_site_fract_y
_atom_site_fract_z
_atom_site_U_iso_or_equiv
_atom_site_adp_type
_atom_site_occupancy
_atom_site_symmetry_multiplicity
_atom_site_calc_flag
_atom_site_refinement_flags
_atom_site_disorder_assembly
_atom_site_disorder_group
S1 S 0.40820(13) 1.00872(11) 0.43699(5) 0.0628(3) Uani 1 1 d . . .
O1 O 0.0378(3) 0.6313(3) 0.15270(13) 0.0722(9) Uani 1 1 d . . .
N1 N 0.1266(3) 0.6743(3) 0.11850(13) 0.0477(8) Uani 1 1 d . . .
N2 N 0.2818(3) 0.7877(3) 0.08938(13) 0.0449(8) Uani 1 1 d . . .
C1 C 0.3747(4) 0.9944(3) 0.36740(15) 0.0421(9) Uani 1 1 d . . .
H1A H 0.3835 1.0545 0.3393 0.050 Uiso 1 1 calc R . .
C2 C 0.3341(3) 0.8875(3) 0.35664(14) 0.0299(8) Uani 1 1 d . . .
C3 C 0.3308(4) 0.8170(3) 0.40684(16) 0.0443(9) Uani 1 1 d . . .
H3A H 0.3056 0.7392 0.4080 0.053 Uiso 1 1 calc R . .
C4 C 0.3688(4) 0.8737(3) 0.45511(15) 0.0444(9) Uani 1 1 d . . .
H4A H 0.3715 0.8401 0.4923 0.053 Uiso 1 1 calc R . .
C5 C 0.2986(3) 0.8518(3) 0.29997(14) 0.0285(7) Uani 1 1 d . . .
C6 C 0.2194(3) 0.7627(3) 0.29354(14) 0.0335(8) Uani 1 1 d . . .
H6A H 0.1869 0.7237 0.3264 0.040 Uiso 1 1 calc R . .
C7 C 0.1864(3) 0.7290(3) 0.24055(14) 0.0322(8) Uani 1 1 d . . .
H7A H 0.1318 0.6679 0.2374 0.039 Uiso 1 1 calc R . .
C8 C 0.2332(3) 0.7848(3) 0.19218(14) 0.0280(7) Uani 1 1 d . . .
C9 C 0.3118(4) 0.8747(3) 0.19815(15) 0.0353(8) Uani 1 1 d . . .
H9A H 0.3440 0.9137 0.1653 0.042 Uiso 1 1 calc R . .
C10 C 0.3438(4) 0.9080(3) 0.25095(15) 0.0360(8) Uani 1 1 d . . .
H10A H 0.3972 0.9699 0.2540 0.043 Uiso 1 1 calc R . .
C11 C 0.2129(3) 0.7499(3) 0.13319(14) 0.0281(7) Uani 1 1 d . . .
C12 C 0.1519(3) 0.6408(3) 0.05773(14) 0.0342(8) Uani 1 1 d . . .
C13 C 0.0030(4) 0.6456(4) 0.03374(19) 0.0604(12) Uani 1 1 d . . .
H13C H 0.0187 0.6237 -0.0067 0.091 Uiso 1 1 calc R . .
H13B H -0.0609 0.7295 0.0384 0.091 Uiso 1 1 calc R . .
H13A H -0.0444 0.5866 0.0541 0.091 Uiso 1 1 calc R . .
C14 C 0.2498(4) 0.5107(3) 0.05234(17) 0.0499(10) Uani 1 1 d . . .
H14C H 0.2683 0.4869 0.0121 0.075 Uiso 1 1 calc R . .
H14B H 0.2005 0.4530 0.0727 0.075 Uiso 1 1 calc R . .
H14A H 0.3441 0.5080 0.0686 0.075 Uiso 1 1 calc R . .
C15 C 0.2269(3) 0.7446(3) 0.03691(14) 0.0334(8) Uani 1 1 d . . .
C16 C 0.1227(4) 0.8614(4) 0.01444(18) 0.0594(11) Uani 1 1 d . . .
H16C H 0.0815 0.8406 -0.0201 0.089 Uiso 1 1 calc R . .
H16B H 0.1781 0.9245 0.0058 0.089 Uiso 1 1 calc R . .
H16A H 0.0421 0.8936 0.0433 0.089 Uiso 1 1 calc R . .
C17 C 0.3590(4) 0.7044(4) -0.00576(18) 0.0587(11) Uani 1 1 d . . .
H17C H 0.3268 0.6759 -0.0407 0.088 Uiso 1 1 calc R . .
H17B H 0.4328 0.6368 0.0102 0.088 Uiso 1 1 calc R . .
H17A H 0.4029 0.7747 -0.0143 0.088 Uiso 1 1 calc R . .
S2A S -0.2132(2) 0.6915(3) 0.42696(15) 0.0571(9) Uani 0.677(6) 1 d PD . .
C24B C -0.199(2) 0.670(3) 0.4216(13) 0.12(2) Uani 0.323(6) 1 d PD . .
S2B S -0.1416(10) 0.7399(9) 0.4787(4) 0.068(3) Uani 0.323(6) 1 d PD . .
C24A C -0.1257(16) 0.7369(17) 0.4848(8) 0.074(7) Uani 0.677(6) 1 d PD . .
O2 O 0.6002(3) 0.1856(3) 0.27676(12) 0.0720(9) Uani 1 1 d . . .
N21 N 0.6748(3) 0.1811(3) 0.31990(13) 0.0398(7) Uani 1 1 d . . .
N22 N 0.7327(3) 0.2238(2) 0.40615(12) 0.0377(7) Uani 1 1 d . . .
C21 C -0.0660(4) 0.5878(4) 0.39792(19) 0.0484(10) Uani 1 1 d D . .
H21 H -0.067(4) 0.539(4) 0.364(2) 0.078(14) Uiso 1 1 d . . .
C22 C 0.0594(4) 0.5797(3) 0.42751(15) 0.0353(8) Uani 1 1 d . . .
C23 C 0.0273(5) 0.6609(4) 0.47390(19) 0.0477(10) Uani 1 1 d D . .
H23 H 0.087(4) 0.668(3) 0.4989(17) 0.051(12) Uiso 1 1 d . . .
C25 C 0.2051(3) 0.4956(3) 0.41176(14) 0.0304(8) Uani 1 1 d . . .
C26 C 0.2327(3) 0.4279(3) 0.36114(15) 0.0397(9) Uani 1 1 d . . .
H26A H 0.1563 0.4377 0.3357 0.048 Uiso 1 1 calc R . .
C27 C 0.3673(3) 0.3470(3) 0.34683(15) 0.0382(9) Uani 1 1 d . . .
H27A H 0.3821 0.3022 0.3120 0.046 Uiso 1 1 calc R . .
C28 C 0.4819(3) 0.3305(3) 0.38294(14) 0.0296(7) Uani 1 1 d . . .
C29 C 0.4553(4) 0.3969(3) 0.43330(16) 0.0443(9) Uani 1 1 d . . .
H29A H 0.5319 0.3869 0.4586 0.053 Uiso 1 1 calc R . .
C30 C 0.3200(4) 0.4773(3) 0.44782(16) 0.0447(9) Uani 1 1 d . . .
H30A H 0.3050 0.5209 0.4830 0.054 Uiso 1 1 calc R . .
C31 C 0.6293(3) 0.2456(3) 0.37076(15) 0.0315(8) Uani 1 1 d . . .
C32 C 0.8710(3) 0.1432(3) 0.37814(15) 0.0362(8) Uani 1 1 d . . .
C33 C 0.9741(4) 0.2296(4) 0.36462(18) 0.0552(11) Uani 1 1 d . . .
H33C H 1.0675 0.1822 0.3459 0.083 Uiso 1 1 calc R . .
H33B H 0.9938 0.2661 0.4000 0.083 Uiso 1 1 calc R . .
H33A H 0.9268 0.2958 0.3394 0.083 Uiso 1 1 calc R . .
C34 C 0.9402(4) 0.0457(4) 0.42047(17) 0.0564(11) Uani 1 1 d . . .
H34C H 1.0314 -0.0077 0.4027 0.085 Uiso 1 1 calc R . .
H34B H 0.8705 -0.0046 0.4320 0.085 Uiso 1 1 calc R . .
H34A H 0.9634 0.0867 0.4539 0.085 Uiso 1 1 calc R . .
C35 C 0.8205(3) 0.0916(3) 0.32396(16) 0.0391(9) Uani 1 1 d . . .
C36 C 0.9174(4) 0.0930(4) 0.26961(17) 0.0605(12) Uani 1 1 d . . .
H36C H 1.0130 0.0334 0.2726 0.091 Uiso 1 1 calc R . .
H36B H 0.9331 0.1763 0.2637 0.091 Uiso 1 1 calc R . .
H36A H 0.8686 0.0701 0.2374 0.091 Uiso 1 1 calc R . .
C37 C 0.7887(4) -0.0358(3) 0.3311(2) 0.0656(13) Uani 1 1 d . . .
H37C H 0.8819 -0.0986 0.3340 0.098 Uiso 1 1 calc R . .
H37B H 0.7395 -0.0545 0.2981 0.098 Uiso 1 1 calc R . .
H37A H 0.7242 -0.0365 0.3656 0.098 Uiso 1 1 calc R . .
S3A S 0.7580(2) -0.0323(4) 0.11997(15) 0.0453(7) Uani 0.727(6) 1 d PD . .
C44B C 0.748(2) 0.000(4) 0.1236(15) 0.08(2) Uani 0.273(6) 1 d PD . .
S3B S 0.6856(12) -0.0771(11) 0.0711(5) 0.067(3) Uani 0.273(6) 1 d PD . .
C44A C 0.6595(16) -0.0800(18) 0.0644(8) 0.071(6) Uani 0.727(6) 1 d PD . .
O31A O -0.1781(6) 0.4273(6) 0.1022(3) 0.052(2) Uani 0.427(7) 1 d P . .
O31B O -0.0463(5) 0.4775(5) 0.2709(2) 0.066(2) Uani 0.573(7) 1 d P . .
N31 N -0.1878(3) 0.4393(3) 0.14910(18) 0.0520(9) Uani 1 1 d . . .
N32 N -0.1215(3) 0.4730(3) 0.23437(16) 0.0445(8) Uani 1 1 d . . .
C41 C 0.6137(4) 0.0766(4) 0.14891(18) 0.0484(10) Uani 1 1 d D . .
H41 H 0.628(4) 0.120(4) 0.1821(18) 0.066(13) Uiso 1 1 d . . .
C42 C 0.4853(3) 0.0828(3) 0.12214(15) 0.0350(8) Uani 1 1 d . . .
C43 C 0.5113(4) -0.0025(3) 0.07711(17) 0.0428(9) Uani 1 1 d D . .
H43 H 0.440(4) -0.011(3) 0.0511(17) 0.060(12) Uiso 1 1 d . . .
C45 C 0.3394(3) 0.1659(3) 0.13996(15) 0.0324(8) Uani 1 1 d . . .
C46 C 0.2111(4) 0.1574(3) 0.11415(17) 0.0469(10) Uani 1 1 d . . .
H46A H 0.2178 0.0969 0.0853 0.056 Uiso 1 1 calc R . .
C47 C 0.0765(4) 0.2351(3) 0.13004(16) 0.0450(10) Uani 1 1 d . . .
H47A H -0.0086 0.2270 0.1122 0.054 Uiso 1 1 calc R . .
C48 C 0.0618(3) 0.3246(3) 0.17120(15) 0.0323(8) Uani 1 1 d . . .
C49 C 0.1872(3) 0.3319(3) 0.19808(16) 0.0393(9) Uani 1 1 d . . .
H49A H 0.1797 0.3912 0.2275 0.047 Uiso 1 1 calc R . .
C50 C 0.3233(3) 0.2526(3) 0.18200(16) 0.0387(9) Uani 1 1 d . . .
H50A H 0.4078 0.2589 0.2008 0.046 Uiso 1 1 calc R . .
C51 C -0.0827(3) 0.4119(3) 0.18574(18) 0.0400(9) Uani 1 1 d . . .
C52 C -0.3209(4) 0.5275(3) 0.17532(18) 0.0485(10) Uani 1 1 d . . .
C53 C -0.3583(5) 0.6365(5) 0.1346(2) 0.0903(18) Uani 1 1 d . . .
H53C H -0.4460 0.6976 0.1503 0.135 Uiso 1 1 calc R . .
H53B H -0.3784 0.6067 0.0978 0.135 Uiso 1 1 calc R . .
H53A H -0.2745 0.6750 0.1296 0.135 Uiso 1 1 calc R . .
C54 C -0.4454(4) 0.4600(4) 0.1791(2) 0.0655(13) Uani 1 1 d . . .
H54C H -0.5362 0.5153 0.1962 0.098 Uiso 1 1 calc R . .
H54B H -0.4174 0.3860 0.2026 0.098 Uiso 1 1 calc R . .
H54A H -0.4625 0.4356 0.1409 0.098 Uiso 1 1 calc R . .
C55 C -0.2718(3) 0.5588(3) 0.23391(18) 0.0477(10) Uani 1 1 d . . .
C56 C -0.2536(5) 0.6911(4) 0.2419(3) 0.0910(18) Uani 1 1 d . . .
H56C H -0.3506 0.7501 0.2418 0.137 Uiso 1 1 calc R . .
H56B H -0.1877 0.7106 0.2108 0.137 Uiso 1 1 calc R . .
H56A H -0.2109 0.6969 0.2782 0.137 Uiso 1 1 calc R . .
C57 C -0.3659(4) 0.5288(4) 0.2857(2) 0.0689(13) Uani 1 1 d . . .
H57C H -0.4655 0.5838 0.2863 0.103 Uiso 1 1 calc R . .
H57B H -0.3199 0.5412 0.3205 0.103 Uiso 1 1 calc R . .
H57A H -0.3723 0.4424 0.2834 0.103 Uiso 1 1 calc R . .

loop_
_atom_site_aniso_label
_atom_site_aniso_U_11
_atom_site_aniso_U_22
_atom_site_aniso_U_33
_atom_site_aniso_U_23
_atom_site_aniso_U_13
_atom_site_aniso_U_12
S1 0.0704(7) 0.0739(8) 0.0478(8) -0.0081(6) -0.0070(5) -0.0236(6)
O1 0.086(2) 0.095(2) 0.055(2) -0.0047(16) 0.0108(16) -0.0624(18)
N1 0.063(2) 0.055(2) 0.038(2) -0.0007(15) 0.0080(15) -0.0404(17)
N2 0.0560(19) 0.0468(18) 0.037(2) 0.0066(14) -0.0069(15) -0.0226(15)
C1 0.054(2) 0.044(2) 0.031(2) 0.0021(16) -0.0016(16) -0.0170(17)
C2 0.0275(16) 0.0312(18) 0.029(2) 0.0000(15) 0.0028(14) -0.0046(14)
C3 0.054(2) 0.044(2) 0.036(3) 0.0104(17) -0.0052(17) -0.0140(17)
C4 0.0401(19) 0.066(3) 0.018(2) 0.0138(17) 0.0035(15) 0.0022(18)
C5 0.0254(16) 0.0303(18) 0.028(2) 0.0024(14) -0.0006(13) -0.0034(14)
C6 0.0372(18) 0.0359(19) 0.026(2) 0.0068(15) 0.0043(15) -0.0092(15)
C7 0.0361(18) 0.0318(18) 0.031(2) 0.0037(15) 0.0012(15) -0.0130(14)
C8 0.0290(16) 0.0272(17) 0.027(2) 0.0021(14) -0.0006(14) -0.0050(13)
C9 0.051(2) 0.0369(19) 0.023(2) 0.0067(15) -0.0015(15) -0.0208(16)
C10 0.045(2) 0.0350(19) 0.032(2) 0.0043(16) -0.0014(16) -0.0175(16)
C11 0.0251(16) 0.0255(17) 0.032(2) 0.0017(14) 0.0001(14) -0.0035(13)
C12 0.0395(18) 0.043(2) 0.023(2) -0.0054(15) -0.0008(14) -0.0155(16)
C13 0.041(2) 0.065(3) 0.080(3) -0.021(2) -0.007(2) -0.021(2)
C14 0.063(2) 0.038(2) 0.051(3) 0.0055(17) -0.019(2) -0.0137(18)
C15 0.0366(18) 0.0362(19) 0.029(2) 0.0024(15) -0.0080(15) -0.0099(15)
C16 0.066(3) 0.059(3) 0.055(3) 0.021(2) -0.017(2) -0.017(2)
C17 0.055(2) 0.068(3) 0.055(3) 0.002(2) 0.008(2) -0.022(2)
S2A 0.0379(11) 0.0567(13) 0.065(2) 0.0122(12) 0.0084(11) 0.0066(9)
C24B 0.19(4) 0.13(3) 0.036(18) -0.014(17) -0.012(18) -0.03(2)
S2B 0.084(5) 0.047(4) 0.064(5) -0.017(4) 0.031(4) -0.010(3)
C24A 0.064(8) 0.093(12) 0.076(11) 0.038(8) -0.022(7) -0.040(7)
O2 0.0550(17) 0.095(2) 0.047(2) -0.0242(16) -0.0184(14) 0.0225(16)
N21 0.0388(16) 0.0408(17) 0.034(2) -0.0015(14) -0.0061(14) 0.0021(13)
N22 0.0324(15) 0.0408(17) 0.037(2) 0.0056(13) -0.0039(13) -0.0036(13)
C21 0.042(2) 0.044(2) 0.050(3) -0.004(2) -0.001(2) 0.0076(18)
C22 0.0397(19) 0.0269(18) 0.038(2) 0.0062(16) 0.0047(16) -0.0071(15)
C23 0.045(2) 0.048(2) 0.047(3) -0.006(2) 0.002(2) -0.0069(19)
C25 0.0328(17) 0.0257(17) 0.032(2) 0.0035(14) 0.0011(15) -0.0072(14)
C26 0.0302(18) 0.046(2) 0.040(2) -0.0025(17) -0.0051(15) -0.0040(16)
C27 0.0333(19) 0.044(2) 0.037(2) -0.0083(17) -0.0024(16) -0.0082(16)
C28 0.0323(17) 0.0279(17) 0.028(2) 0.0027(14) -0.0013(14) -0.0066(14)
C29 0.042(2) 0.050(2) 0.036(2) -0.0033(18) -0.0116(17) 0.0014(17)
C30 0.049(2) 0.046(2) 0.034(2) -0.0070(17) -0.0050(17) 0.0004(18)
C31 0.0324(18) 0.0300(18) 0.032(2) 0.0070(15) -0.0016(15) -0.0078(14)
C32 0.0306(18) 0.0366(19) 0.037(2) 0.0115(16) -0.0002(15) -0.0004(15)
C33 0.042(2) 0.061(3) 0.064(3) 0.006(2) -0.0029(19) -0.0155(19)
C34 0.051(2) 0.058(3) 0.050(3) 0.017(2) -0.0018(19) 0.0055(19)
C35 0.0304(18) 0.037(2) 0.045(3) 0.0023(17) -0.0022(16) -0.0004(15)
C36 0.045(2) 0.085(3) 0.042(3) -0.001(2) 0.0056(19) 0.000(2)
C37 0.053(2) 0.037(2) 0.105(4) -0.006(2) -0.007(2) -0.0052(18)
S3A 0.0338(10) 0.0507(15) 0.0419(14) 0.0004(8) 0.0012(8) 0.0071(7)
C44B 0.11(3) 0.08(3) 0.048(18) -0.009(15) -0.038(17) 0.009(16)
S3B 0.097(6) 0.040(4) 0.062(6) -0.006(4) 0.023(5) -0.019(4)
C44A 0.079(7) 0.075(10) 0.071(8) 0.034(6) -0.039(6) -0.037(6)
O31A 0.052(4) 0.069(4) 0.034(5) 0.000(3) -0.019(3) -0.006(3)
O31B 0.044(3) 0.100(4) 0.033(3) -0.011(3) -0.014(2) 0.028(3)
N31 0.0297(17) 0.068(2) 0.057(3) 0.0171(19) -0.0146(17) -0.0067(15)
N32 0.0249(15) 0.0445(19) 0.061(3) -0.0058(17) -0.0021(16) -0.0019(13)
C41 0.039(2) 0.051(2) 0.048(3) -0.006(2) -0.0120(19) 0.0051(18)
C42 0.0377(19) 0.0293(18) 0.037(2) 0.0101(16) 0.0016(16) -0.0078(15)
C43 0.042(2) 0.043(2) 0.044(3) -0.0006(18) 0.0026(18) -0.0130(18)
C45 0.0339(18) 0.0305(18) 0.035(2) 0.0078(15) -0.0042(15) -0.0112(15)
C46 0.044(2) 0.047(2) 0.047(3) -0.0086(18) -0.0143(18) -0.0025(18)
C47 0.0341(19) 0.048(2) 0.053(3) -0.0010(19) -0.0191(17) -0.0041(17)
C48 0.0277(17) 0.0310(18) 0.039(2) 0.0117(15) -0.0061(15) -0.0087(14)
C49 0.0288(18) 0.0317(19) 0.056(3) -0.0030(16) -0.0056(16) -0.0036(15)
C50 0.0259(17) 0.038(2) 0.053(3) -0.0021(17) -0.0078(16) -0.0092(15)
C51 0.0288(18) 0.0277(19) 0.066(3) 0.0142(18) -0.0055(18) -0.0109(15)
C52 0.0275(18) 0.050(2) 0.071(3) 0.025(2) -0.0158(18) -0.0119(17)
C53 0.053(3) 0.094(4) 0.114(5) 0.062(3) -0.015(3) 0.000(3)
C54 0.041(2) 0.084(3) 0.082(4) 0.012(2) -0.015(2) -0.032(2)
C55 0.0252(18) 0.032(2) 0.083(3) -0.0011(19) -0.0020(18) -0.0033(15)
C56 0.070(3) 0.042(3) 0.163(6) -0.002(3) -0.016(3) -0.015(2)
C57 0.036(2) 0.091(3) 0.078(4) -0.018(3) 0.014(2) -0.016(2)

loop_
_atom_type_symbol
_atom_type_description
_atom_type_scat_dispersion_real
_atom_type_scat_dispersion_imag
_atom_type_scat_source
C C 0.0033 0.0016 'International Tables Vol C Tables 4.2.6.8 and 6.1.1.4'
H H 0.0000 0.0000 'International Tables Vol C Tables 4.2.6.8 and 6.1.1.4'
N N 0.0061 0.0033 'International Tables Vol C Tables 4.2.6.8 and 6.1.1.4'
O O 0.0106 0.0060 'International Tables Vol C Tables 4.2.6.8 and 6.1.1.4'
S S 0.1246 0.1234 'International Tables Vol C Tables 4.2.6.8 and 6.1.1.4'

loop_
_geom_angle_atom_site_label_1
_geom_angle_atom_site_label_2
_geom_angle_atom_site_label_3
_geom_angle
_geom_angle_site_symmetry_1
_geom_angle_site_symmetry_3
_geom_angle_publ_flag
C4 S1 C1 93.16(18) . . ?
O1 N1 C11 125.7(3) . . ?
O1 N1 C12 122.7(3) . . ?
C11 N1 C12 111.6(3) . . ?
C11 N2 C15 108.0(3) . . ?
C2 C1 S1 112.8(3) . . ?
C2 C1 H1A 123.6 . . ?
S1 C1 H1A 123.6 . . ?
C1 C2 C3 110.6(3) . . ?
C1 C2 C5 124.0(3) . . ?
C3 C2 C5 125.4(3) . . ?
C4 C3 C2 113.4(3) . . ?
C4 C3 H3A 123.3 . . ?
C2 C3 H3A 123.3 . . ?
C3 C4 S1 110.0(3) . . ?
C3 C4 H4A 125.0 . . ?
S1 C4 H4A 125.0 . . ?
C6 C5 C10 117.7(3) . . ?
C6 C5 C2 121.8(3) . . ?
C10 C5 C2 120.5(3) . . ?
C7 C6 C5 121.9(3) . . ?
C7 C6 H6A 119.1 . . ?
C5 C6 H6A 119.1 . . ?
C6 C7 C8 119.8(3) . . ?
C6 C7 H7A 120.1 . . ?
C8 C7 H7A 120.1 . . ?
C7 C8 C9 118.8(3) . . ?
C7 C8 C11 124.3(3) . . ?
C9 C8 C11 116.7(3) . . ?
C10 C9 C8 121.0(3) . . ?
C10 C9 H9A 119.5 . . ?
C8 C9 H9A 119.5 . . ?
C9 C10 C5 120.8(3) . . ?
C9 C10 H10A 119.6 . . ?
C5 C10 H10A 119.6 . . ?
N2 C11 N1 112.5(3) . . ?
N2 C11 C8 121.9(3) . . ?
N1 C11 C8 125.5(3) . . ?
N1 C12 C14 108.2(3) . . ?
N1 C12 C13 108.9(3) . . ?
C14 C12 C13 109.9(3) . . ?
N1 C12 C15 98.7(2) . . ?
C14 C12 C15 115.0(3) . . ?
C13 C12 C15 115.2(3) . . ?
C12 C13 H13C 109.5 . . ?
C12 C13 H13B 109.5 . . ?
H13C C13 H13B 109.5 . . ?
C12 C13 H13A 109.5 . . ?
H13C C13 H13A 109.5 . . ?
H13B C13 H13A 109.5 . . ?
C12 C14 H14C 109.5 . . ?
C12 C14 H14B 109.5 . . ?
H14C C14 H14B 109.5 . . ?
C12 C14 H14A 109.5 . . ?
H14C C14 H14A 109.5 . . ?
H14B C14 H14A 109.5 . . ?
N2 C15 C17 107.4(3) . . ?
N2 C15 C16 104.5(3) . . ?
C17 C15 C16 108.5(3) . . ?
N2 C15 C12 104.7(3) . . ?
C17 C15 C12 115.5(3) . . ?
C16 C15 C12 115.4(3) . . ?
C15 C16 H16C 109.5 . . ?
C15 C16 H16B 109.5 . . ?
H16C C16 H16B 109.5 . . ?
C15 C16 H16A 109.5 . . ?
H16C C16 H16A 109.5 . . ?
H16B C16 H16A 109.5 . . ?
C15 C17 H17C 109.5 . . ?
C15 C17 H17B 109.5 . . ?
H17C C17 H17B 109.5 . . ?
C15 C17 H17A 109.5 . . ?
H17C C17 H17A 109.5 . . ?
H17B C17 H17A 109.5 . . ?
S2B S2A C21 100.3(3) . . ?
S2B S2A C24A 3.4(8) . . ?
C21 S2A C24A 97.4(5) . . ?
C21 C24B S2B 103.8(13) . . ?
C21 C24B C24A 100.5(13) . . ?
S2B C24B C24A 3.8(7) . . ?
S2A S2B C23 104.3(4) . . ?
S2A S2B C24B 7.8(8) . . ?
C23 S2B C24B 96.8(7) . . ?
C23 C24A S2A 101.2(8) . . ?
C23 C24A C24B 94.3(10) . . ?
S2A C24A C24B 7.3(8) . . ?
O2 N21 C31 126.8(3) . . ?
O2 N21 C35 122.1(3) . . ?
C31 N21 C35 110.8(3) . . ?
C31 N22 C32 109.6(3) . . ?
C22 C21 C24B 115.9(9) . . ?
C22 C21 S2A 112.2(3) . . ?
C24B C21 S2A 4.7(13) . . ?
C22 C21 H21 124(2) . . ?
C24B C21 H21 120(3) . . ?
S2A C21 H21 124(2) . . ?
C21 C22 C23 110.5(3) . . ?
C21 C22 C25 124.1(3) . . ?
C23 C22 C25 125.4(3) . . ?
C22 C23 C24A 118.7(7) . . ?
C22 C23 S2B 112.7(4) . . ?
C24A C23 S2B 6.3(9) . . ?
C22 C23 H23 126(3) . . ?
C24A C23 H23 115(3) . . ?
S2B C23 H23 121(3) . . ?
C30 C25 C26 117.0(3) . . ?
C30 C25 C22 121.3(3) . . ?
C26 C25 C22 121.7(3) . . ?
C27 C26 C25 122.0(3) . . ?
C27 C26 H26A 119.0 . . ?
C25 C26 H26A 119.0 . . ?
C26 C27 C28 120.6(3) . . ?
C26 C27 H27A 119.7 . . ?
C28 C27 H27A 119.7 . . ?
C29 C28 C27 117.8(3) . . ?
C29 C28 C31 118.3(3) . . ?
C27 C28 C31 123.9(3) . . ?
C30 C29 C28 121.6(3) . . ?
C30 C29 H29A 119.2 . . ?
C28 C29 H29A 119.2 . . ?
C29 C30 C25 121.0(3) . . ?
C29 C30 H30A 119.5 . . ?
C25 C30 H30A 119.5 . . ?
N22 C31 N21 112.0(3) . . ?
N22 C31 C28 123.8(3) . . ?
N21 C31 C28 124.2(3) . . ?
N22 C32 C34 108.5(3) . . ?
N22 C32 C33 105.3(3) . . ?
C34 C32 C33 109.3(3) . . ?
N22 C32 C35 104.8(2) . . ?
C34 C32 C35 115.2(3) . . ?
C33 C32 C35 113.0(3) . . ?
C32 C33 H33C 109.5 . . ?
C32 C33 H33B 109.5 . . ?
H33C C33 H33B 109.5 . . ?
C32 C33 H33A 109.5 . . ?
H33C C33 H33A 109.5 . . ?
H33B C33 H33A 109.5 . . ?
C32 C34 H34C 109.5 . . ?
C32 C34 H34B 109.5 . . ?
H34C C34 H34B 109.5 . . ?
C32 C34 H34A 109.5 . . ?
H34C C34 H34A 109.5 . . ?
H34B C34 H34A 109.5 . . ?
N21 C35 C36 110.1(3) . . ?
N21 C35 C37 106.3(3) . . ?
C36 C35 C37 109.2(3) . . ?
N21 C35 C32 99.6(2) . . ?
C36 C35 C32 116.2(3) . . ?
C37 C35 C32 114.6(3) . . ?
C35 C36 H36C 109.5 . . ?
C35 C36 H36B 109.5 . . ?
H36C C36 H36B 109.5 . . ?
C35 C36 H36A 109.5 . . ?
H36C C36 H36A 109.5 . . ?
H36B C36 H36A 109.5 . . ?
C35 C37 H37C 109.5 . . ?
C35 C37 H37B 109.5 . . ?
H37C C37 H37B 109.5 . . ?
C35 C37 H37A 109.5 . . ?
H37C C37 H37A 109.5 . . ?
H37B C37 H37A 109.5 . . ?
S3B S3A C41 100.2(4) . . ?
S3B S3A C44A 4.0(8) . . ?
C41 S3A C44A 96.3(5) . . ?
C41 C44B S3B 102.5(13) . . ?
C41 C44B C44A 97.9(13) . . ?
S3B C44B C44A 4.7(6) . . ?
S3A S3B C43 106.4(5) . . ?
S3A S3B C44B 10.6(14) . . ?
C43 S3B C44B 98.2(8) . . ?
C43 C44A S3A 101.1(9) . . ?
C43 C44A C44B 93.6(10) . . ?
S3A C44A C44B 9.4(12) . . ?
O31A N31 C51 129.3(4) . . ?
O31A N31 C52 118.1(4) . . ?
C51 N31 C52 110.2(4) . . ?
O31B N32 C51 127.1(3) . . ?
O31B N32 C55 120.5(4) . . ?
C51 N32 C55 111.5(3) . . ?
C42 C41 C44B 117.6(10) . . ?
C42 C41 S3A 112.3(3) . . ?
C44B C41 S3A 9.3(17) . . ?
C42 C41 H41 129(2) . . ?
C44B C41 H41 113(2) . . ?
S3A C41 H41 118(2) . . ?
C41 C42 C43 110.7(3) . . ?
C41 C42 C45 124.4(3) . . ?
C43 C42 C45 124.9(3) . . ?
C42 C43 C44A 119.5(7) . . ?
C42 C43 S3B 110.2(5) . . ?
C44A C43 S3B 9.3(9) . . ?
C42 C43 H43 125(2) . . ?
C44A C43 H43 115(2) . . ?
S3B C43 H43 124(2) . . ?
C50 C45 C46 117.3(3) . . ?
C50 C45 C42 121.9(3) . . ?
C46 C45 C42 120.8(3) . . ?
C47 C46 C45 120.9(3) . . ?
C47 C46 H46A 119.6 . . ?
C45 C46 H46A 119.6 . . ?
C46 C47 C48 121.6(3) . . ?
C46 C47 H47A 119.2 . . ?
C48 C47 H47A 119.2 . . ?
C47 C48 C49 118.1(3) . . ?
C47 C48 C51 120.9(3) . . ?
C49 C48 C51 121.0(3) . . ?
C50 C49 C48 120.1(3) . . ?
C50 C49 H49A 119.9 . . ?
C48 C49 H49A 119.9 . . ?
C45 C50 C49 122.0(3) . . ?
C45 C50 H50A 119.0 . . ?
C49 C50 H50A 119.0 . . ?
N32 C51 N31 112.8(3) . . ?
N32 C51 C48 125.3(3) . . ?
N31 C51 C48 122.0(4) . . ?
N31 C52 C53 106.6(4) . . ?
N31 C52 C54 106.6(3) . . ?
C53 C52 C54 109.6(3) . . ?
N31 C52 C55 103.6(3) . . ?
C53 C52 C55 115.2(4) . . ?
C54 C52 C55 114.3(3) . . ?
C52 C53 H53C 109.5 . . ?
C52 C53 H53B 109.5 . . ?
H53C C53 H53B 109.5 . . ?
C52 C53 H53A 109.5 . . ?
H53C C53 H53A 109.5 . . ?
H53B C53 H53A 109.5 . . ?
C52 C54 H54C 109.5 . . ?
C52 C54 H54B 109.5 . . ?
H54C C54 H54B 109.5 . . ?
C52 C54 H54A 109.5 . . ?
H54C C54 H54A 109.5 . . ?
H54B C54 H54A 109.5 . . ?
N32 C55 C57 107.9(3) . . ?
N32 C55 C56 107.3(3) . . ?
C57 C55 C56 107.6(4) . . ?
N32 C55 C52 101.6(3) . . ?
C57 C55 C52 115.1(3) . . ?
C56 C55 C52 116.7(4) . . ?
C55 C56 H56C 109.5 . . ?
C55 C56 H56B 109.5 . . ?
H56C C56 H56B 109.5 . . ?
C55 C56 H56A 109.5 . . ?
H56C C56 H56A 109.5 . . ?
H56B C56 H56A 109.5 . . ?
C55 C57 H57C 109.5 . . ?
C55 C57 H57B 109.5 . . ?
H57C C57 H57B 109.5 . . ?
C55 C57 H57A 109.5 . . ?
H57C C57 H57A 109.5 . . ?
H57B C57 H57A 109.5 . . ?

loop_
_geom_bond_atom_site_label_1
_geom_bond_atom_site_label_2
_geom_bond_distance
_geom_bond_site_symmetry_2
_geom_bond_publ_flag
S1 C4 1.675(4) . ?
S1 C1 1.711(4) . ?
O1 N1 1.287(4) . ?
N1 C11 1.362(4) . ?
N1 C12 1.474(4) . ?
N2 C11 1.299(4) . ?
N2 C15 1.501(4) . ?
C1 C2 1.365(4) . ?
C1 H1A 0.9500 . ?
C2 C3 1.416(5) . ?
C2 C5 1.482(5) . ?
C3 C4 1.416(5) . ?
C3 H3A 0.9500 . ?
C4 H4A 0.9500 . ?
C5 C6 1.390(4) . ?
C5 C10 1.396(5) . ?
C6 C7 1.387(5) . ?
C6 H6A 0.9500 . ?
C7 C8 1.387(4) . ?
C7 H7A 0.9500 . ?
C8 C9 1.391(4) . ?
C8 C11 1.487(4) . ?
C9 C10 1.378(5) . ?
C9 H9A 0.9500 . ?
C10 H10A 0.9500 . ?
C12 C14 1.513(5) . ?
C12 C13 1.528(4) . ?
C12 C15 1.548(5) . ?
C13 H13C 0.9800 . ?
C13 H13B 0.9800 . ?
C13 H13A 0.9800 . ?
C14 H14C 0.9800 . ?
C14 H14B 0.9800 . ?
C14 H14A 0.9800 . ?
C15 C17 1.516(5) . ?
C15 C16 1.535(5) . ?
C16 H16C 0.9800 . ?
C16 H16B 0.9800 . ?
C16 H16A 0.9800 . ?
C17 H17C 0.9800 . ?
C17 H17B 0.9800 . ?
C17 H17A 0.9800 . ?
S2A S2B 1.592(10) . ?
S2A C21 1.673(4) . ?
S2A C24A 1.779(14) . ?
C24B C21 1.432(18) . ?
C24B S2B 1.746(19) . ?
C24B C24A 1.92(3) . ?
S2B C23 1.604(9) . ?
C24A C23 1.478(14) . ?
O2 N21 1.269(4) . ?
N21 C31 1.390(4) . ?
N21 C35 1.486(4) . ?
N22 C31 1.298(4) . ?
N22 C32 1.495(4) . ?
C21 C22 1.391(5) . ?
C21 H21 0.98(4) . ?
C22 C23 1.395(5) . ?
C22 C25 1.476(4) . ?
C23 H23 0.86(4) . ?
C25 C30 1.392(5) . ?
C25 C26 1.394(5) . ?
C26 C27 1.377(4) . ?
C26 H26A 0.9500 . ?
C27 C28 1.392(4) . ?
C27 H27A 0.9500 . ?
C28 C29 1.381(5) . ?
C28 C31 1.478(4) . ?
C29 C30 1.381(5) . ?
C29 H29A 0.9500 . ?
C30 H30A 0.9500 . ?
C32 C34 1.523(5) . ?
C32 C33 1.533(5) . ?
C32 C35 1.557(5) . ?
C33 H33C 0.9800 . ?
C33 H33B 0.9800 . ?
C33 H33A 0.9800 . ?
C34 H34C 0.9800 . ?
C34 H34B 0.9800 . ?
C34 H34A 0.9800 . ?
C35 C36 1.518(5) . ?
C35 C37 1.522(5) . ?
C36 H36C 0.9800 . ?
C36 H36B 0.9800 . ?
C36 H36A 0.9800 . ?
C37 H37C 0.9800 . ?
C37 H37B 0.9800 . ?
C37 H37A 0.9800 . ?
S3A S3B 1.526(14) . ?
S3A C41 1.685(4) . ?
S3A C44A 1.811(14) . ?
C44B C41 1.423(19) . ?
C44B S3B 1.729(19) . ?
C44B C44A 2.00(3) . ?
S3B C43 1.634(11) . ?
C44A C43 1.454(14) . ?
O31A N31 1.111(6) . ?
O31B N32 1.159(5) . ?
N31 C51 1.333(5) . ?
N31 C52 1.483(5) . ?
N32 C51 1.322(5) . ?
N32 C55 1.493(4) . ?
C41 C42 1.382(5) . ?
C41 H41 0.96(4) . ?
C42 C43 1.401(5) . ?
C42 C45 1.483(4) . ?
C43 H43 0.96(4) . ?
C45 C50 1.367(5) . ?
C45 C46 1.406(4) . ?
C46 C47 1.370(5) . ?
C46 H46A 0.9500 . ?
C47 C48 1.374(5) . ?
C47 H47A 0.9500 . ?
C48 C49 1.392(4) . ?
C48 C51 1.477(5) . ?
C49 C50 1.388(4) . ?
C49 H49A 0.9500 . ?
C50 H50A 0.9500 . ?
C52 C53 1.526(5) . ?
C52 C54 1.527(5) . ?
C52 C55 1.557(6) . ?
C53 H53C 0.9800 . ?
C53 H53B 0.9800 . ?
C53 H53A 0.9800 . ?
C54 H54C 0.9800 . ?
C54 H54B 0.9800 . ?
C54 H54A 0.9800 . ?
C55 C57 1.535(6) . ?
C55 C56 1.537(5) . ?
C56 H56C 0.9800 . ?
C56 H56B 0.9800 . ?
C56 H56A 0.9800 . ?
C57 H57C 0.9800 . ?
C57 H57B 0.9800 . ?
C57 H57A 0.9800 . ?

loop_
_geom_torsion_atom_site_label_1
_geom_torsion_atom_site_label_2
_geom_torsion_atom_site_label_3
_geom_torsion_atom_site_label_4
_geom_torsion
_geom_torsion_site_symmetry_1
_geom_torsion_site_symmetry_2
_geom_torsion_site_symmetry_3
_geom_torsion_site_symmetry_4
_geom_torsion_publ_flag
C4 S1 C1 C2 -0.3(3) . . . . ?
S1 C1 C2 C3 0.0(4) . . . . ?
S1 C1 C2 C5 179.9(2) . . . . ?
C1 C2 C3 C4 0.4(4) . . . . ?
C5 C2 C3 C4 -179.5(3) . . . . ?
C2 C3 C4 S1 -0.6(4) . . . . ?
C1 S1 C4 C3 0.5(3) . . . . ?
C1 C2 C5 C6 -161.6(3) . . . . ?
C3 C2 C5 C6 18.3(5) . . . . ?
C1 C2 C5 C10 18.1(5) . . . . ?
C3 C2 C5 C10 -162.0(3) . . . . ?
C10 C5 C6 C7 0.4(5) . . . . ?
C2 C5 C6 C7 -179.8(3) . . . . ?
C5 C6 C7 C8 0.1(5) . . . . ?
C6 C7 C8 C9 -0.5(4) . . . . ?
C6 C7 C8 C11 175.7(3) . . . . ?
C7 C8 C9 C10 0.3(5) . . . . ?
C11 C8 C9 C10 -176.2(3) . . . . ?
C8 C9 C10 C5 0.3(5) . . . . ?
C6 C5 C10 C9 -0.7(5) . . . . ?
C2 C5 C10 C9 179.6(3) . . . . ?
C15 N2 C11 N1 6.3(4) . . . . ?
C15 N2 C11 C8 -175.4(3) . . . . ?
O1 N1 C11 N2 -174.3(3) . . . . ?
C12 N1 C11 N2 8.5(4) . . . . ?
O1 N1 C11 C8 7.4(5) . . . . ?
C12 N1 C11 C8 -169.7(3) . . . . ?
C7 C8 C11 N2 -166.9(3) . . . . ?
C9 C8 C11 N2 9.3(4) . . . . ?
C7 C8 C11 N1 11.2(5) . . . . ?
C9 C8 C11 N1 -172.6(3) . . . . ?
O1 N1 C12 C14 -75.4(4) . . . . ?
C11 N1 C12 C14 101.9(3) . . . . ?
O1 N1 C12 C13 44.2(5) . . . . ?
C11 N1 C12 C13 -138.6(3) . . . . ?
O1 N1 C12 C15 164.6(3) . . . . ?
C11 N1 C12 C15 -18.1(3) . . . . ?
C11 N2 C15 C17 -140.8(3) . . . . ?
C11 N2 C15 C16 104.2(3) . . . . ?
C11 N2 C15 C12 -17.5(3) . . . . ?
N1 C12 C15 N2 20.3(3) . . . . ?
C14 C12 C15 N2 -94.6(3) . . . . ?
C13 C12 C15 N2 136.1(3) . . . . ?
N1 C12 C15 C17 138.2(3) . . . . ?
C14 C12 C15 C17 23.3(4) . . . . ?
C13 C12 C15 C17 -106.1(3) . . . . ?
N1 C12 C15 C16 -93.9(3) . . . . ?
C14 C12 C15 C16 151.2(3) . . . . ?
C13 C12 C15 C16 21.9(4) . . . . ?
C21 S2A S2B C23 -0.9(7) . . . . ?
C24A S2A S2B C23 27(18) . . . . ?
C21 S2A S2B C24B -17(11) . . . . ?
C24A S2A S2B C24B 11(22) . . . . ?
C21 C24B S2B S2A 159(13) . . . . ?
C24A C24B S2B S2A -171(18) . . . . ?
C21 C24B S2B C23 -5(2) . . . . ?
C24A C24B S2B C23 25(14) . . . . ?
S2B S2A C24A C23 -151(19) . . . . ?
C21 S2A C24A C23 1.5(11) . . . . ?
S2B S2A C24A C24B -170(21) . . . . ?
C21 S2A C24A C24B -17(10) . . . . ?
C21 C24B C24A C23 -2(2) . . . . ?
S2B C24B C24A C23 -153(16) . . . . ?
C21 C24B C24A S2A 159(12) . . . . ?
S2B C24B C24A S2A 8(17) . . . . ?
S2B C24B C21 C22 5(3) . . . . ?
C24A C24B C21 C22 3(3) . . . . ?
S2B C24B C21 S2A -33(18) . . . . ?
C24A C24B C21 S2A -35(18) . . . . ?
S2B S2A C21 C22 0.5(6) . . . . ?
C24A S2A C21 C22 -1.1(8) . . . . ?
S2B S2A C21 C24B 143(20) . . . . ?
C24A S2A C21 C24B 142(20) . . . . ?
C24B C21 C22 C23 -3(2) . . . . ?
S2A C21 C22 C23 0.3(5) . . . . ?
C24B C21 C22 C25 176.5(19) . . . . ?
S2A C21 C22 C25 179.7(3) . . . . ?
C21 C22 C23 C24A 1.0(11) . . . . ?
C25 C22 C23 C24A -178.4(10) . . . . ?
C21 C22 C23 S2B -1.0(7) . . . . ?
C25 C22 C23 S2B 179.6(5) . . . . ?
S2A C24A C23 C22 -1.7(14) . . . . ?
C24B C24A C23 C22 0.7(18) . . . . ?
S2A C24A C23 S2B 15(10) . . . . ?
C24B C24A C23 S2B 17(11) . . . . ?
S2A S2B C23 C22 1.2(8) . . . . ?
C24B S2B C23 C22 3.4(16) . . . . ?
S2A S2B C23 C24A -163(12) . . . . ?
C24B S2B C23 C24A -161(12) . . . . ?
C21 C22 C25 C30 -169.7(4) . . . . ?
C23 C22 C25 C30 9.6(5) . . . . ?
C21 C22 C25 C26 8.2(5) . . . . ?
C23 C22 C25 C26 -172.4(4) . . . . ?
C30 C25 C26 C27 -0.5(5) . . . . ?
C22 C25 C26 C27 -178.5(3) . . . . ?
C25 C26 C27 C28 -0.2(5) . . . . ?
C26 C27 C28 C29 0.4(5) . . . . ?
C26 C27 C28 C31 179.9(3) . . . . ?
C27 C28 C29 C30 0.0(5) . . . . ?
C31 C28 C29 C30 -179.6(3) . . . . ?
C28 C29 C30 C25 -0.7(6) . . . . ?
C26 C25 C30 C29 0.9(5) . . . . ?
C22 C25 C30 C29 178.9(3) . . . . ?
C32 N22 C31 N21 4.4(4) . . . . ?
C32 N22 C31 C28 -174.8(3) . . . . ?
O2 N21 C31 N22 -178.2(3) . . . . ?
C35 N21 C31 N22 8.4(4) . . . . ?
O2 N21 C31 C28 0.9(5) . . . . ?
C35 N21 C31 C28 -172.5(3) . . . . ?
C29 C28 C31 N22 4.4(5) . . . . ?
C27 C28 C31 N22 -175.1(3) . . . . ?
C29 C28 C31 N21 -174.6(3) . . . . ?
C27 C28 C31 N21 5.9(5) . . . . ?
C31 N22 C32 C34 -138.0(3) . . . . ?
C31 N22 C32 C33 105.0(3) . . . . ?
C31 N22 C32 C35 -14.4(4) . . . . ?
O2 N21 C35 C36 47.5(5) . . . . ?
C31 N21 C35 C36 -138.7(3) . . . . ?
O2 N21 C35 C37 -70.6(4) . . . . ?
C31 N21 C35 C37 103.2(3) . . . . ?
O2 N21 C35 C32 170.1(3) . . . . ?
C31 N21 C35 C32 -16.1(3) . . . . ?
N22 C32 C35 N21 17.5(3) . . . . ?
C34 C32 C35 N21 136.6(3) . . . . ?
C33 C32 C35 N21 -96.7(3) . . . . ?
N22 C32 C35 C36 135.6(3) . . . . ?
C34 C32 C35 C36 -105.3(4) . . . . ?
C33 C32 C35 C36 21.4(4) . . . . ?
N22 C32 C35 C37 -95.5(3) . . . . ?
C34 C32 C35 C37 23.7(4) . . . . ?
C33 C32 C35 C37 150.4(3) . . . . ?
C41 S3A S3B C43 -3.6(9) . . . . ?
C44A S3A S3B C43 11(18) . . . . ?
C41 S3A S3B C44B 37(7) . . . . ?
C44A S3A S3B C44B 52(20) . . . . ?
C41 C44B S3B S3A -134(9) . . . . ?
C44A C44B S3B S3A -142(15) . . . . ?
C41 C44B S3B C43 7(3) . . . . ?
C44A C44B S3B C43 -1(14) . . . . ?
S3B S3A C44A C43 -168(19) . . . . ?
C41 S3A C44A C43 -2.4(12) . . . . ?
S3B S3A C44A C44B -130(20) . . . . ?
C41 S3A C44A C44B 36(7) . . . . ?
C41 C44B C44A C43 7(3) . . . . ?
S3B C44B C44A C43 179(100) . . . . ?
C41 C44B C44A S3A -136(9) . . . . ?
S3B C44B C44A S3A 36(15) . . . . ?
S3B C44B C41 C42 -9(3) . . . . ?
C44A C44B C41 C42 -8(3) . . . . ?
S3B C44B C41 S3A 48(8) . . . . ?
C44A C44B C41 S3A 49(8) . . . . ?
S3B S3A C41 C42 3.2(7) . . . . ?
C44A S3A C41 C42 2.2(8) . . . . ?
S3B S3A C41 C44B -123(10) . . . . ?
C44A S3A C41 C44B -124(10) . . . . ?
C44B C41 C42 C43 7(2) . . . . ?
S3A C41 C42 C43 -1.1(5) . . . . ?
C44B C41 C42 C45 -174(2) . . . . ?
S3A C41 C42 C45 177.2(3) . . . . ?
C41 C42 C43 C44A -0.9(12) . . . . ?
C45 C42 C43 C44A -179.2(11) . . . . ?
C41 C42 C43 S3B -1.4(7) . . . . ?
C45 C42 C43 S3B -179.7(6) . . . . ?
S3A C44A C43 C42 2.3(15) . . . . ?
C44B C44A C43 C42 -3.5(19) . . . . ?
S3A C44A C43 S3B 5(8) . . . . ?
C44B C44A C43 S3B -1(8) . . . . ?
S3A S3B C43 C42 3.5(10) . . . . ?
C44B S3B C43 C42 -3.4(18) . . . . ?
S3A S3B C43 C44A -174(10) . . . . ?
C44B S3B C43 C44A 179(10) . . . . ?
C41 C42 C45 C50 6.2(5) . . . . ?
C43 C42 C45 C50 -175.8(4) . . . . ?
C41 C42 C45 C46 -173.3(4) . . . . ?
C43 C42 C45 C46 4.7(5) . . . . ?
C50 C45 C46 C47 1.3(5) . . . . ?
C42 C45 C46 C47 -179.1(3) . . . . ?
C45 C46 C47 C48 0.6(6) . . . . ?
C46 C47 C48 C49 -2.1(6) . . . . ?
C46 C47 C48 C51 176.8(3) . . . . ?
C47 C48 C49 C50 1.9(5) . . . . ?
C51 C48 C49 C50 -177.0(3) . . . . ?
C46 C45 C50 C49 -1.5(5) . . . . ?
C42 C45 C50 C49 178.9(3) . . . . ?
C48 C49 C50 C45 0.0(5) . . . . ?
O31B N32 C51 N31 -170.8(5) . . . . ?
C55 N32 C51 N31 -1.6(4) . . . . ?
O31B N32 C51 C48 7.7(7) . . . . ?
C55 N32 C51 C48 176.8(3) . . . . ?
O31A N31 C51 N32 159.3(6) . . . . ?
C52 N31 C51 N32 -2.3(4) . . . . ?
O31A N31 C51 C48 -19.2(7) . . . . ?
C52 N31 C51 C48 179.2(3) . . . . ?
C47 C48 C51 N32 157.4(4) . . . . ?
C49 C48 C51 N32 -23.7(5) . . . . ?
C47 C48 C51 N31 -24.3(5) . . . . ?
C49 C48 C51 N31 154.6(3) . . . . ?
O31A N31 C52 C53 -37.0(6) . . . . ?
C51 N31 C52 C53 127.0(4) . . . . ?
O31A N31 C52 C54 80.0(6) . . . . ?
C51 N31 C52 C54 -116.1(3) . . . . ?
O31A N31 C52 C55 -159.0(5) . . . . ?
C51 N31 C52 C55 5.0(4) . . . . ?
O31B N32 C55 C57 -64.2(5) . . . . ?
C51 N32 C55 C57 125.8(3) . . . . ?
O31B N32 C55 C56 51.4(6) . . . . ?
C51 N32 C55 C56 -118.5(4) . . . . ?
O31B N32 C55 C52 174.4(5) . . . . ?
C51 N32 C55 C52 4.5(4) . . . . ?
N31 C52 C55 N32 -5.4(3) . . . . ?
C53 C52 C55 N32 -121.4(3) . . . . ?
C54 C52 C55 N32 110.3(3) . . . . ?
N31 C52 C55 C57 -121.5(3) . . . . ?
C53 C52 C55 C57 122.4(4) . . . . ?
C54 C52 C55 C57 -5.9(5) . . . . ?
N31 C52 C55 C56 110.9(3) . . . . ?
C53 C52 C55 C56 -5.1(5) . . . . ?
C54 C52 C55 C56 -133.4(4) . . . . ?
